data_8105598
loop_
_publ_author_name
'Liu, Peilian'
'Liu, Na'
'Liu, Cuiling'
'Jia, Yongmei'
'Zhou, Guohua'
'Sun, Ying'

_publ_section_title
;
 Crystal structure of
 2-((tert-butyldimethylsilyl)oxy)-5-methylisophthalaldehyde, C15H22O3Si
;
_journal_issue 2
_journal_name_full 'Zeitschrift f\"ur Kristallographie - New Crystal Structures'
_journal_page_first 227
_journal_page_last 229
_journal_paper_doi 10.1515/ncrs-2018-0266
_journal_volume 234
_journal_year 2019
_chemical_formula_moiety 'C15 H22 O3 Si'
_chemical_formula_sum 'C15 H22 O3 Si'
_chemical_formula_weight 278.41
_space_group_crystal_system monoclinic
_space_group_IT_number 14
_space_group_name_Hall '-P 2yn'
_space_group_name_H-M_alt 'P 1 21/n 1'
_atom_sites_solution_hydrogens geom
_atom_sites_solution_primary dual
_cell_angle_alpha 90
_cell_angle_beta 102.521(5)
_cell_angle_gamma 90
_cell_formula_units_Z 4
_cell_length_a 10.0187(5)
_cell_length_b 11.9948(5)
_cell_length_c 13.6259(7)
_cell_measurement_reflns_used 2607
_cell_measurement_temperature 293
_cell_measurement_theta_max 27.1130
_cell_measurement_theta_min 3.7190
_cell_volume 1598.51(14)
_computing_cell_refinement 'CrysAlisPro 1.171.39.46 (Rigaku OD, 2018)'
_computing_data_collection 'CrysAlisPro 1.171.39.46 (Rigaku OD, 2018)'
_computing_data_reduction 'CrysAlisPro 1.171.39.46 (Rigaku OD, 2018)'
_computing_molecular_graphics 'Olex2 (Dolomanov et al., 2009)'
_computing_publication_material 'Olex2 (Dolomanov et al., 2009)'
_computing_structure_refinement 'ShelXL (Sheldrick, 2015)'
_computing_structure_solution 'ShelXT (Sheldrick, 2015)'
_diffrn_ambient_temperature 293
_diffrn_detector 'CCD plate'
_diffrn_detector_area_resol_mean 8.0584
_diffrn_detector_type EosS2
_diffrn_measured_fraction_theta_full 0.998
_diffrn_measured_fraction_theta_max 0.846
_diffrn_measurement_details
;
List of Runs (angles in degrees, time in seconds):

  # Type    Start    End  Width  t~exp~   \w     \q     \k     \f   Frames
--------------------------------------------------------------------------
  1  \w    -51.00 -25.00   1.00    9.75    --  -15.84 -38.00 -60.00   26
  2  \w    -88.00 -63.00   1.00    9.75    --  -15.84-178.00  60.00   25
  3  \w    -50.00  36.00   1.00    9.75    --   16.93 -38.00 120.00   86
  4  \w    -45.00   5.00   1.00    9.75    --   16.93 -19.00-150.00   50
;
_diffrn_measurement_device 'four-circle diffractometer'
_diffrn_measurement_device_type 'SuperNova, Single source at offset/far, EosS2'
_diffrn_measurement_method '\w scans'
_diffrn_orient_matrix_type 'CrysAlisPro convention (1999,Acta A55,543-557)'
_diffrn_orient_matrix_UB_11 -0.0208187000
_diffrn_orient_matrix_UB_12 -0.0416265000
_diffrn_orient_matrix_UB_13 -0.0371935000
_diffrn_orient_matrix_UB_21 0.0462182000
_diffrn_orient_matrix_UB_22 0.0217674000
_diffrn_orient_matrix_UB_23 -0.0279062000
_diffrn_orient_matrix_UB_31 0.0519345000
_diffrn_orient_matrix_UB_32 -0.0360020000
_diffrn_orient_matrix_UB_33 0.0261386000
_diffrn_radiation_monochromator mirror
_diffrn_radiation_probe x-ray
_diffrn_radiation_type MoK\a
_diffrn_radiation_wavelength 0.71073
_diffrn_reflns_av_R_equivalents 0.0199
_diffrn_reflns_av_unetI/netI 0.0335
_diffrn_reflns_Laue_measured_fraction_full 0.998
_diffrn_reflns_Laue_measured_fraction_max 0.846
_diffrn_reflns_limit_h_max 13
_diffrn_reflns_limit_h_min -12
_diffrn_reflns_limit_k_max 15
_diffrn_reflns_limit_k_min -14
_diffrn_reflns_limit_l_max 17
_diffrn_reflns_limit_l_min -11
_diffrn_reflns_number 7774
_diffrn_reflns_point_group_measured_fraction_full 0.998
_diffrn_reflns_point_group_measured_fraction_max 0.846
_diffrn_reflns_theta_full 25.242
_diffrn_reflns_theta_max 29.170
_diffrn_reflns_theta_min 3.397
_diffrn_source 'micro-focus sealed X-ray tube'
_diffrn_source_type 'SuperNova (Mo) X-ray Source'
_exptl_absorpt_coefficient_mu 0.149
_exptl_absorpt_correction_T_max 1.00000
_exptl_absorpt_correction_T_min 0.71928
_exptl_absorpt_correction_type multi-scan
_exptl_absorpt_process_details
;
CrysAlisPro 1.171.39.46 (Rigaku Oxford Diffraction, 2018)
Empirical absorption correction using spherical harmonics,
 implemented in SCALE3 ABSPACK scaling algorithm.
;
_exptl_crystal_colour 'clear light colourless'
_exptl_crystal_colour_lustre clear
_exptl_crystal_colour_modifier light
_exptl_crystal_colour_primary colourless
_exptl_crystal_density_diffrn 1.157
_exptl_crystal_description block
_exptl_crystal_F_000 600
_exptl_crystal_size_max 0.24
_exptl_crystal_size_mid 0.21
_exptl_crystal_size_min 0.2
_refine_diff_density_max 0.229
_refine_diff_density_min -0.262
_refine_diff_density_rms 0.039
_refine_ls_extinction_coef .
_refine_ls_extinction_method none
_refine_ls_goodness_of_fit_ref 1.046
_refine_ls_hydrogen_treatment constr
_refine_ls_matrix_type full
_refine_ls_number_parameters 178
_refine_ls_number_reflns 3666
_refine_ls_number_restraints 0
_refine_ls_restrained_S_all 1.046
_refine_ls_R_factor_all 0.0654
_refine_ls_R_factor_gt 0.0485
_refine_ls_shift/su_max 0.000
_refine_ls_shift/su_mean 0.000
_refine_ls_structure_factor_coef Fsqd
_refine_ls_weighting_details 'w=1/[\s^2^(Fo^2^)+(0.0492P)^2^+0.4648P] where P=(Fo^2^+2Fc^2^)/3'
_refine_ls_weighting_scheme calc
_refine_ls_wR_factor_gt 0.1157
_refine_ls_wR_factor_ref 0.1273
_reflns_Friedel_coverage 0.000
_reflns_Friedel_fraction_full .
_reflns_Friedel_fraction_max .
_reflns_number_gt 2834
_reflns_number_total 3666
_reflns_threshold_expression 'I > 2\s(I)'
_cod_data_source_file suppl_ncrs-2018-0266_suppl.cif
_cod_data_source_block exp_1126
_cod_database_code 8105598
_shelx_space_group_comment
;
The symmetry employed for this shelxl refinement is uniquely defined
by the following loop, which should always be used as a source of
symmetry information in preference to the above space-group names.
They are only intended as comments.
;
_shelx_estimated_absorpt_t_max 0.971
_shelx_estimated_absorpt_t_min 0.965
_reflns_odcompleteness_completeness 90.32
_reflns_odcompleteness_iscentric 1
_reflns_odcompleteness_theta 26.32
_olex2_refinement_description
;
1. Fixed Uiso
 At 1.2 times of:
  All C(H) groups
 At 1.5 times of:
  All C(H,H,H) groups
2.a Aromatic/amide H refined with riding coordinates:
 C4(H4), C6(H6), C7(H7), C8(H8)
2.b Idealised Me refined as rotating group:
 C9(H9A,H9B,H9C), C10(H10A,H10B,H10C), C11(H11A,H11B,H11C), C13(H13A,H13B,
 H13C), C14(H14A,H14B,H14C), C15(H15A,H15B,H15C)
;

loop_
_space_group_symop_operation_xyz
'x, y, z'
'-x+1/2, y+1/2, -z+1/2'
'-x, -y, -z'
'x-1/2, -y-1/2, z-1/2'

loop_
_atom_site_label
_atom_site_type_symbol
_atom_site_fract_x
_atom_site_fract_y
_atom_site_fract_z
_atom_site_U_iso_or_equiv
_atom_site_adp_type
_atom_site_occupancy
_atom_site_site_symmetry_order
_atom_site_calc_flag
_atom_site_refinement_flags_posn
_atom_site_refinement_flags_adp
_atom_site_refinement_flags_occupancy
_atom_site_disorder_assembly
_atom_site_disorder_group
Si1 Si 0.73184(5) 0.72377(4) 0.38802(4) 0.03960(16) Uani 1 1 d . . . . .
O1 O 0.5048(2) 0.92130(13) 0.61619(14) 0.0842(5) Uani 1 1 d . . . . .
O2 O 0.7438(2) 0.36869(13) 0.55854(14) 0.0833(5) Uani 1 1 d . . . . .
O3 O 0.61307(12) 0.67206(10) 0.44568(9) 0.0439(3) Uani 1 1 d . . . . .
C1 C 0.59476(17) 0.73914(15) 0.60841(14) 0.0418(4) Uani 1 1 d . . . . .
C2 C 0.62730(16) 0.65493(15) 0.54673(13) 0.0399(4) Uani 1 1 d . . . . .
C3 C 0.67308(17) 0.55130(14) 0.58911(14) 0.0422(4) Uani 1 1 d . . . . .
C4 C 0.69158(18) 0.53683(15) 0.69269(14) 0.0460(4) Uani 1 1 d . . . . .
H4 H 0.7227 0.4683 0.7204 0.055 Uiso 1 1 calc R . . . .
C5 C 0.66531(18) 0.62070(16) 0.75610(14) 0.0446(4) Uani 1 1 d . . . . .
C6 C 0.61511(18) 0.72083(15) 0.71188(14) 0.0446(4) Uani 1 1 d . . . . .
H6 H 0.5943 0.7777 0.7525 0.053 Uiso 1 1 calc R . . . .
C7 C 0.5312(2) 0.84519(17) 0.56626(17) 0.0568(5) Uani 1 1 d . . . . .
H7 H 0.5105 0.8534 0.4967 0.068 Uiso 1 1 calc R . . . .
C8 C 0.6952(2) 0.45618(17) 0.52585(17) 0.0551(5) Uani 1 1 d . . . . .
H8 H 0.6701 0.4645 0.4564 0.066 Uiso 1 1 calc R . . . .
C9 C 0.6875(2) 0.60300(19) 0.86805(16) 0.0625(6) Uani 1 1 d . . . . .
H9A H 0.7022 0.6737 0.9018 0.094 Uiso 1 1 calc GR . . . .
H9B H 0.7660 0.5563 0.8904 0.094 Uiso 1 1 calc GR . . . .
H9C H 0.6083 0.5678 0.8833 0.094 Uiso 1 1 calc GR . . . .
C10 C 0.7872(3) 0.86267(18) 0.44232(17) 0.0661(6) Uani 1 1 d . . . . .
H10A H 0.7121 0.9140 0.4263 0.099 Uiso 1 1 calc GR . . . .
H10B H 0.8616 0.8894 0.4147 0.099 Uiso 1 1 calc GR . . . .
H10C H 0.8165 0.8564 0.5140 0.099 Uiso 1 1 calc GR . . . .
C11 C 0.8824(2) 0.6293(2) 0.40960(18) 0.0648(6) Uani 1 1 d . . . . .
H11A H 0.9154 0.6183 0.4805 0.097 Uiso 1 1 calc GR . . . .
H11B H 0.9533 0.6621 0.3816 0.097 Uiso 1 1 calc GR . . . .
H11C H 0.8564 0.5589 0.3778 0.097 Uiso 1 1 calc GR . . . .
C12 C 0.64023(19) 0.73192(15) 0.25284(14) 0.0453(4) Uani 1 1 d . . . . .
C13 C 0.5074(3) 0.7976(3) 0.2435(2) 0.0997(10) Uani 1 1 d . . . . .
H13A H 0.4500 0.7612 0.2816 0.150 Uiso 1 1 calc GR . . . .
H13B H 0.4609 0.8012 0.1741 0.150 Uiso 1 1 calc GR . . . .
H13C H 0.5279 0.8718 0.2689 0.150 Uiso 1 1 calc GR . . . .
C14 C 0.7324(3) 0.7886(2) 0.19187(19) 0.0844(8) Uani 1 1 d . . . . .
H14A H 0.7531 0.8630 0.2165 0.127 Uiso 1 1 calc GR . . . .
H14B H 0.6862 0.7915 0.1224 0.127 Uiso 1 1 calc GR . . . .
H14C H 0.8157 0.7470 0.1984 0.127 Uiso 1 1 calc GR . . . .
C15 C 0.6072(3) 0.6148(2) 0.2103(2) 0.0868(9) Uani 1 1 d . . . . .
H15A H 0.6905 0.5735 0.2156 0.130 Uiso 1 1 calc GR . . . .
H15B H 0.5610 0.6200 0.1409 0.130 Uiso 1 1 calc GR . . . .
H15C H 0.5495 0.5775 0.2476 0.130 Uiso 1 1 calc GR . . . .

loop_
_atom_site_aniso_label
_atom_site_aniso_U_11
_atom_site_aniso_U_22
_atom_site_aniso_U_33
_atom_site_aniso_U_23
_atom_site_aniso_U_13
_atom_site_aniso_U_12
Si1 0.0392(3) 0.0399(3) 0.0395(3) 0.0018(2) 0.0081(2) -0.0004(2)
O1 0.1193(14) 0.0560(9) 0.0828(12) 0.0058(9) 0.0340(11) 0.0341(10)
O2 0.1255(15) 0.0471(9) 0.0813(12) 0.0033(8) 0.0313(11) 0.0246(9)
O3 0.0429(6) 0.0502(7) 0.0393(7) 0.0033(6) 0.0104(5) -0.0018(6)
C1 0.0380(8) 0.0426(9) 0.0465(11) 0.0041(8) 0.0131(7) 0.0019(7)
C2 0.0342(8) 0.0451(10) 0.0414(10) 0.0030(8) 0.0100(7) -0.0032(7)
C3 0.0419(9) 0.0388(9) 0.0479(11) 0.0008(8) 0.0141(8) -0.0034(7)
C4 0.0496(10) 0.0393(9) 0.0503(11) 0.0088(8) 0.0135(8) -0.0007(8)
C5 0.0449(9) 0.0479(10) 0.0424(10) 0.0040(8) 0.0122(8) -0.0061(8)
C6 0.0445(9) 0.0446(10) 0.0479(11) -0.0023(8) 0.0171(8) -0.0025(8)
C7 0.0618(12) 0.0541(12) 0.0584(13) 0.0100(10) 0.0216(10) 0.0157(10)
C8 0.0653(12) 0.0448(11) 0.0586(13) -0.0018(9) 0.0211(10) -0.0025(10)
C9 0.0788(14) 0.0625(13) 0.0477(12) 0.0068(10) 0.0172(11) -0.0064(11)
C10 0.0774(14) 0.0590(13) 0.0608(14) -0.0076(11) 0.0125(12) -0.0204(12)
C11 0.0455(11) 0.0761(15) 0.0730(16) 0.0130(12) 0.0135(10) 0.0131(10)
C12 0.0483(10) 0.0485(10) 0.0390(10) 0.0012(8) 0.0092(8) 0.0020(8)
C13 0.0850(18) 0.144(3) 0.0610(16) 0.0046(17) -0.0033(14) 0.0583(19)
C14 0.0997(19) 0.104(2) 0.0533(15) 0.0150(14) 0.0236(14) -0.0181(17)
C15 0.114(2) 0.0723(16) 0.0631(16) -0.0136(13) -0.0062(15) -0.0185(15)

loop_
_atom_type_symbol
_atom_type_description
_atom_type_scat_dispersion_real
_atom_type_scat_dispersion_imag
_atom_type_scat_source
C C 0.0033 0.0016 'International Tables Vol C Tables 4.2.6.8 and 6.1.1.4'
H H 0.0000 0.0000 'International Tables Vol C Tables 4.2.6.8 and 6.1.1.4'
O O 0.0106 0.0060 'International Tables Vol C Tables 4.2.6.8 and 6.1.1.4'
Si Si 0.0817 0.0704 'International Tables Vol C Tables 4.2.6.8 and 6.1.1.4'

loop_
_geom_angle_atom_site_label_1
_geom_angle_atom_site_label_2
_geom_angle_atom_site_label_3
_geom_angle
_geom_angle_site_symmetry_1
_geom_angle_site_symmetry_3
O3 Si1 C10 108.99(9) . .
O3 Si1 C11 109.51(9) . .
O3 Si1 C12 103.49(7) . .
C10 Si1 C11 108.75(11) . .
C10 Si1 C12 112.64(10) . .
C11 Si1 C12 113.28(10) . .
C2 O3 Si1 126.58(10) . .
C2 C1 C6 119.42(16) . .
C2 C1 C7 121.62(17) . .
C6 C1 C7 118.85(17) . .
O3 C2 C1 120.64(15) . .
O3 C2 C3 119.99(16) . .
C1 C2 C3 119.36(17) . .
C2 C3 C8 121.39(17) . .
C4 C3 C2 119.10(17) . .
C4 C3 C8 119.43(17) . .
C3 C4 H4 118.7 . .
C5 C4 C3 122.58(17) . .
C5 C4 H4 118.7 . .
C4 C5 C6 117.18(17) . .
C4 C5 C9 121.42(17) . .
C6 C5 C9 121.39(18) . .
C1 C6 H6 118.9 . .
C5 C6 C1 122.26(17) . .
C5 C6 H6 118.9 . .
O1 C7 C1 124.2(2) . .
O1 C7 H7 117.9 . .
C1 C7 H7 117.9 . .
O2 C8 C3 124.0(2) . .
O2 C8 H8 118.0 . .
C3 C8 H8 118.0 . .
C5 C9 H9A 109.5 . .
C5 C9 H9B 109.5 . .
C5 C9 H9C 109.5 . .
H9A C9 H9B 109.5 . .
H9A C9 H9C 109.5 . .
H9B C9 H9C 109.5 . .
Si1 C10 H10A 109.5 . .
Si1 C10 H10B 109.5 . .
Si1 C10 H10C 109.5 . .
H10A C10 H10B 109.5 . .
H10A C10 H10C 109.5 . .
H10B C10 H10C 109.5 . .
Si1 C11 H11A 109.5 . .
Si1 C11 H11B 109.5 . .
Si1 C11 H11C 109.5 . .
H11A C11 H11B 109.5 . .
H11A C11 H11C 109.5 . .
H11B C11 H11C 109.5 . .
C13 C12 Si1 109.93(15) . .
C13 C12 C14 110.0(2) . .
C14 C12 Si1 109.43(14) . .
C15 C12 Si1 110.15(14) . .
C15 C12 C13 109.3(2) . .
C15 C12 C14 108.0(2) . .
C12 C13 H13A 109.5 . .
C12 C13 H13B 109.5 . .
C12 C13 H13C 109.5 . .
H13A C13 H13B 109.5 . .
H13A C13 H13C 109.5 . .
H13B C13 H13C 109.5 . .
C12 C14 H14A 109.5 . .
C12 C14 H14B 109.5 . .
C12 C14 H14C 109.5 . .
H14A C14 H14B 109.5 . .
H14A C14 H14C 109.5 . .
H14B C14 H14C 109.5 . .
C12 C15 H15A 109.5 . .
C12 C15 H15B 109.5 . .
C12 C15 H15C 109.5 . .
H15A C15 H15B 109.5 . .
H15A C15 H15C 109.5 . .
H15B C15 H15C 109.5 . .

loop_
_geom_bond_atom_site_label_1
_geom_bond_atom_site_label_2
_geom_bond_distance
_geom_bond_site_symmetry_2
Si1 O3 1.6802(13) .
Si1 C10 1.858(2) .
Si1 C11 1.858(2) .
Si1 C12 1.8740(19) .
O1 C7 1.202(3) .
O2 C8 1.201(2) .
O3 C2 1.369(2) .
C1 C2 1.397(3) .
C1 C6 1.398(3) .
C1 C7 1.481(3) .
C2 C3 1.405(2) .
C3 C4 1.394(3) .
C3 C8 1.476(3) .
C4 H4 0.9300 .
C4 C5 1.388(3) .
C5 C6 1.388(2) .
C5 C9 1.508(3) .
C6 H6 0.9300 .
C7 H7 0.9300 .
C8 H8 0.9300 .
C9 H9A 0.9600 .
C9 H9B 0.9600 .
C9 H9C 0.9600 .
C10 H10A 0.9600 .
C10 H10B 0.9600 .
C10 H10C 0.9600 .
C11 H11A 0.9600 .
C11 H11B 0.9600 .
C11 H11C 0.9600 .
C12 C13 1.528(3) .
C12 C14 1.529(3) .
C12 C15 1.528(3) .
C13 H13A 0.9600 .
C13 H13B 0.9600 .
C13 H13C 0.9600 .
C14 H14A 0.9600 .
C14 H14B 0.9600 .
C14 H14C 0.9600 .
C15 H15A 0.9600 .
C15 H15B 0.9600 .
C15 H15C 0.9600 .
